data_1534327
loop_
_publ_author_name
'Brown, Walter E.'

_publ_section_title
;
 Octacalcium phosphate and hydroxyapatite
;
_journal_name_full 'Nature (London)'
_journal_page_first 1048
_journal_page_last 1050
_journal_paper_doi 10.1038/1961048b0
_journal_volume 196
_journal_year 1962
_chemical_formula_sum 'Ca8 H12 O29 P6'
_chemical_name_systematic 'Ca8 H2 (P O4)6 (H2 O)5'
_space_group_IT_number 2
_symmetry_space_group_name_Hall '-P 1'
_symmetry_space_group_name_H-M 'P -1'
_cell_angle_alpha 89.28
_cell_angle_beta 92.22
_cell_angle_gamma 108.95
_cell_formula_units_Z 2
_cell_length_a 19.87
_cell_length_b 9.63
_cell_length_c 6.875
_cell_volume 1243.286
_citation_journal_id_ASTM NATUAS
_cod_data_source_file Brown_NATUAS_1962_1637.cif
_cod_data_source_block H12Ca8O29P6
_cod_original_formula_sum 'H12 Ca8 O29 P6'
_cod_database_code 1534327

loop_
_symmetry_equiv_pos_as_xyz
x,y,z
-x,-y,-z

loop_
_atom_site_label
_atom_site_type_symbol
_atom_site_fract_x
_atom_site_fract_y
_atom_site_fract_z
_atom_site_occupancy
_atom_site_U_iso_or_equiv
O5 O-2 0.2589 0.0867 0.0798 1 0.0
O29 O-2 0.4618 0.4718 0.6508 1 0.0
P2 P+5 0.2073 0.7703 0.7749 1 0.0
O22 O-2 0.3272 0.3791 0.3976 1 0.0
Ca3 Ca+2 0.366 0.0246 0.0226 1 0.0
O18 O-2 0.0133 0.9075 0.7607 1 0.0
O26 O-2 0.3481 0.2501 0.8202 1 0.0
O24 O-2 0.3153 0.628 0.3236 1 0.0
O11 O-2 0.0693 0.6141 0.26 1 0.0
O14 O-2 0.2852 0.8573 0.7889 1 0.0
O23 O-2 0.3335 0.473 0.052 1 0.0
O1 O-2 0.0638 0.3836 0.0744 1 0.0
P6 P+5 0.3001 0.4748 0.2455 1 0.0
O8 O-2 0.1071 0.103 0.9404 1 0.0
O2 O-2 0.0751 0.3835 0.4312 1 0.0
O7 O-2 0.1031 0.0981 0.5766 1 0.0
Ca7 Ca+2 0.2178 0.125 0.7697 1 0.0
O9 O-2 0.4891 0.7499 0.1045 1 0.0
O13 O-2 0.16 0.8727 0.7506 1 0.0
O21 O-2 0.2187 0.4045 0.2111 1 0.0
Ca1 Ca+2 0.0717 0.7929 0.0048 1 0.0
P4 P+5 0.0562 0.0708 0.7577 1 0.0
P3 P+5 0.2348 0.0096 0.2736 1 0.0
O25 O-2 0.4212 0.2259 0.2577 1 0.0
P5 P+5 0.4922 0.8646 0.2668 1 0.0
Ca4 Ca+2 0.3628 0.8339 0.5313 1 0.0
O12 O-2 0.0386 0.6095 0.736 1 0.0
Ca5 Ca+2 0.1071 0.449 0.7617 1 0.0
P1 P+5 0.0431 0.4473 0.2576 1 0.0
O10 O-2 0.4803 0.7856 0.4661 1 0.0
O20 O-2 0.4332 0.0284 0.7404 1 0.0
O6 O-2 0.2452 0.1271 0.4356 1 0.0
O3 O-2 0.1897 0.6638 0.5986 1 0.0
O27 O-2 0.3506 0.6046 0.7244 1 0.0
O16 O-2 0.2803 0.9085 0.3103 1 0.0
O28 O-2 0.2205 0.3886 0.7743 1 0.0
O19 O-2 0.4317 0.9276 0.2311 1 0.0
Ca8 Ca+2 0.1153 0.2006 0.2606 1 0.0
O4 O-2 0.1812 0.6769 0.9556 1 0.0
O17 O-2 0.0075 0.1677 0.7543 1 0.0
Ca2 Ca+2 0.0702 0.8055 0.5029 1 0.0
Ca6 Ca+2 0.2016 0.66 0.2745 1 0.0
O15 O-2 0.1547 0.9172 0.2606 1 0.0
